data_7231807
loop_
_publ_author_name
'Heine, Miriam'
'Fink, Lothar'
'Schmidt, Martin U.'

_publ_section_title
;
 3-Cyanopyridine as a bridging and terminal ligand in coordination
 polymers
;
_journal_issue 46
_journal_name_full CrystEngComm
_journal_page_first 7556
_journal_paper_doi 10.1039/C8CE01568F
_journal_volume 20
_journal_year 2018
_chemical_formula_iupac 'C12 H8 Br2 N4 Ni'
_chemical_formula_moiety 'C12 H8 Br2 N4 Ni'
_chemical_formula_structural 'C12 H8 Br2 N4 Ni'
_chemical_formula_sum 'C12 H8 Br2 N4 Ni'
_chemical_formula_weight 426.71
_chemical_name_common Dibromo-bis(3-cyanopyridine)nickelat
_chemical_name_systematic
; 
beta-Catena-dibromo-di(3-cyanopyridine)nickelat
;
_space_group_IT_number 2
_space_group_name_Hall '-P 1'
_space_group_name_H-M_alt 'P -1'
_symmetry_cell_setting triclinic
_symmetry_space_group_name_Hall '-P 1'
_symmetry_space_group_name_H-M 'P -1'
_cell_angle_alpha 86.862(2)
_cell_angle_beta 82.401(9)
_cell_angle_gamma 82.120(1)
_cell_formula_units_Z 2
_cell_length_a 3.7274(2)
_cell_length_b 13.574(9)
_cell_length_c 13.761(6)
_cell_measurement_temperature 298
_cell_volume 683.1(5)
_computing_cell_refinement 'DASH (David <i> et al.</i> , 2004)'
_computing_data_collection 'STOE WINXPOW (STOE & Cie GmbH, 2004)'
_computing_data_reduction 'DASH (David <i>et al.</i>, 2004)'
_computing_molecular_graphics 'MERCURY (Macrea <i>et al.</i>)'
_computing_structure_refinement 'TOPAS (Nielho, 2007)'
_computing_structure_solution 'DASH (David <i>et al.</i>, 2004)'
_diffrn_ambient_temperature 298
_diffrn_detector_type 'lin psd'
_diffrn_measurement_device_type 'STOE Stadi-P'
_diffrn_radiation_monochromator 'primary focussing, Ge 111'
_diffrn_radiation_source 'X-ray tube'
_diffrn_radiation_type 'Cu K\a~1~'
_diffrn_radiation_wavelength 1.540598
_exptl_crystal_colour 'light yellow'
_exptl_crystal_density_diffrn 2.075
_pd_instr_location ' ?'
_pd_meas_2theta_range_max 70
_pd_meas_2theta_range_min 4
_pd_meas_number_of_points 6600
_pd_meas_scan_method step
_pd_proc_2theta_range_max 70
_pd_proc_2theta_range_min 4
_pd_proc_info_excluded_regions '15.4 - 15.74'
_pd_proc_ls_background_function 'Chebychev polynomial'
_pd_proc_ls_pref_orient_corr 'no correction'
_pd_proc_ls_profile_function
;
modified spherical harmonics(Coelho, 2007)
;
_pd_proc_ls_prof_R_factor 0.03277
_pd_proc_ls_prof_wR_expected 0.02473
_pd_proc_ls_prof_wR_factor 0.04294
_pd_spec_mounting
;
Specimen was sealed in a 0.5 mm diameter borosilicate glass capillary. 
;
_pd_spec_mount_mode transmission
_pd_spec_shape cylinder
_pd_spec_size_axial 12
_pd_spec_size_equat 0.7
_pd_spec_size_thick 0.7
_refine_ls_extinction_method none
_refine_ls_goodness_of_fit_all 1.737
_refine_ls_hydrogen_treatment mixed
_refine_ls_matrix_type fullcycle
_refine_ls_number_constraints 3
_refine_ls_number_parameters 165
_refine_ls_number_restraints 70
_refine_ls_R_I_factor 0.00498
_refine_ls_weighting_details w=1/\s(Y~obs~)^2^
_refine_ls_weighting_scheme sigma
_cod_data_source_file c8ce01568f13.cif
_cod_data_source_block NiBr2(3-cypy)2-beta
_cod_depositor_comments 'Adding full bibliography for 7231797--7231808.cif.'
_cod_original_cell_volume 683.15(1)
_cod_original_sg_symbol_H-M 'P  -1'
_cod_database_code 7231807

loop_
_symmetry_equiv_pos_as_xyz
'-x, -y, -z'
'x, y, z'

loop_
_atom_site_label
_atom_site_type_symbol
_atom_site_symmetry_multiplicity
_atom_site_fract_x
_atom_site_fract_y
_atom_site_fract_z
_atom_site_occupancy
_atom_site_B_iso_or_equiv
_atom_site_U_iso_or_equiv
Ni1 Ni 0 0 0.5 0.5 1 1.25764 0.01593
Br2 Br 0 0.400(2) 0.624(8) 0.541(8) 1 1.25764 0.01593
N5 N 0 0.032(1) 0.561(2) 0.348(5) 1 1.25764 0.01593
C8 C 0 0.119(5) 0.489(5) 0.279(9) 1 1.25764 0.01593
C9 C 0 -0.015(3) 0.658(3) 0.323(4) 1 1.25764 0.01593
C14 C 0 0.161(3) 0.515(9) 0.180(1) 1 1.25764 0.01593
H15 H 0 0.142(1) 0.419(4) 0.300(9) 1 1.509168 0.01911
C16 C 0 0.026(2) 0.686(1) 0.223(5) 1 1.25764 0.01593
H17 H 0 -0.076(1) 0.709(5) 0.374(4) 1 1.509168 0.01911
C21 C 0 0.115(3) 0.614(9) 0.152(3) 1 1.25764 0.01593
C22 C 0 0.264(1) 0.444(3) 0.106(1) 1 1.25764 0.01593
H23 H 0 -0.011(1) 0.757(1) 0.202(8) 1 1.509168 0.01911
H26 H 0 0.148(1) 0.633(5) 0.080(7) 1 1.509168 0.01911
N27 N 0 0.370(4) 0.386(6) 0.049(5) 1 1.25764 0.01593
Ni102 Ni 0 1 0 0 1 1.25764 0.01593
Br202 Br 0 0.525(3) -0.124(7) 0.055(2) 1 1.25764 0.01593
N402 N 0 0.881(1) 0.063(8) 0.145(8) 1 1.25764 0.01593
C602 C 0 0.875(9) -0.000(8) 0.225(4) 1 1.25764 0.01593
C702 C 0 0.834(6) 0.159(9) 0.161(8) 1 1.25764 0.01593
C1002 C 0 0.820(6) 0.026(6) 0.321(3) 1 1.25764 0.01593
H1102 H 0 0.909(1) -0.073(1) 0.214(1) 1 1.509168 0.01911
C1202 C 0 0.780(2) 0.190(2) 0.255(6) 1 1.25764 0.01593
H1302 H 0 0.832(1) 0.210(9) 0.107(5) 1 1.509168 0.01911
C1802 C 0 0.775(3) 0.124(2) 0.336(2) 1 1.25764 0.01593
C1902 C 0 0.827(1) -0.047(3) 0.398(1) 1 1.25764 0.01593
H2002 H 0 0.743(2) 0.261(3) 0.263(3) 1 1.509168 0.01911
H2402 H 0 0.735(1) 0.146(5) 0.403(6) 1 1.509168 0.01911
N2502 N 0 0.848(8) -0.107(9) 0.456(4) 1 1.25764 0.01593

loop_
_atom_type_symbol
_atom_type_description
_atom_type_scat_source
C C 'International Tables Vol C Table 6.1.1.4'
H H 'International Tables Vol C Table 6.1.1.4'
Ni Ni 'International Tables Vol C Table 6.1.1.4'
Br Br 'International Tables Vol C Table 6.1.1.4'
N N 'International Tables Vol C Table 6.1.1.4'

loop_
_geom_angle_atom_site_label_1
_geom_angle_atom_site_label_2
_geom_angle_atom_site_label_3
_geom_angle
Br2 Ni1 N5 91.095(3)
Ni1 N5 C8 113.571(8)
Ni1 N5 C9 125.452(2)
C8 N5 C9 122.106(5)
N5 C8 C14 120.580(4)
N5 C8 H15 119.775(2)
C14 C8 H15 119.586(3)
N5 C9 C16 118.050(6)
N5 C9 H17 121.038(6)
C16 C9 H17 120.908(8)
C8 C14 C21 118.548(8)
C8 C14 C22 122.547(6)
C21 C14 C22 118.856(4)
C9 C16 C21 121.013(1)
C9 C16 H23 119.832(8)
C21 C16 H23 119.150(4)
C14 C21 C16 119.698(1)
C14 C21 H26 118.313(4)
C16 C21 H26 121.988(1)
C14 C22 N27 175.043(6)
Br202 Ni102 N402 88.887(6)
Ni102 N402 C602 121.956(8)
Ni102 N402 C702 121.843(2)
C602 N402 C702 117.907(8)
N402 C602 C1002 124.874(6)
N402 C602 H1102 118.337(6)
C1002 C602 H1102 116.785(7)
N402 C702 C1202 119.072(1)
N402 C702 H1302 122.140(6)
C1202 C702 H1302 118.782(4)
C602 C1002 C1802 116.352(7)
C602 C1002 C1902 119.887(1)
C1802 C1002 C1902 123.712(1)
C702 C1202 C1802 122.703(6)
C702 C1202 H2002 115.794(3)
C1802 C1202 H2002 121.500(2)
C1002 C1802 C1202 119.080(9)
C1002 C1802 H2402 118.527(4)
C1202 C1802 H2402 122.384(1)
C1002 C1902 N2502 176.757(7)

loop_
_geom_bond_atom_site_label_1
_geom_bond_atom_site_label_2
_geom_bond_distance
Ni1 Br2 2.581(4)
Ni1 N5 2.147(8)
N5 C8 1.370(1)
N5 C9 1.338(2)
C8 C14 1.393(8)
C8 H15 0.975(7)
C9 C16 1.400(4)
C9 H17 0.995(8)
C14 C21 1.371(1)
C14 C22 1.427(5)
C16 C21 1.390(4)
C16 H23 0.985(1)
C21 H26 0.999(5)
C22 N27 1.132(7)
Ni102 Br202 2.583(4)
Ni102 N402 2.151(5)
N402 C602 1.365(6)
N402 C702 1.318(6)
C602 C1002 1.371(9)
C602 H1102 0.990(3)
C702 C1202 1.358(5)
C702 H1302 0.990(5)
C1002 C1802 1.336(1)
C1002 C1902 1.417(7)
C1202 C1802 1.384(1)
C1202 H2002 0.965(1)
C1802 H2402 0.979(6)
C1902 N2502 1.119(7)
